data_2243410
loop_
_publ_author_name
'Anbarasan, Radhakrishnan'
'Eniya, Palaniyasan'
'Kalyana Sundar, Jeyaperumal'
'Mengesha Woldemariam, Menberu'

_publ_section_title
;
 Crystal structure and Hirshfeld surface analysis of 4-bromoanilinium
 nitrate
;
_journal_coeditor_code MW2155
_journal_issue 6
_journal_name_full 'Acta Crystallographica Section E'
_journal_page_first 973
_journal_page_last 976
_journal_paper_doi 10.1107/S2056989020006945
_journal_volume 76
_journal_year 2020
_chemical_formula_iupac 'C6 H7 Br N +, N O3 -'
_chemical_formula_moiety 'C6 H7 Br N +, N O3 -'
_chemical_formula_sum 'C6 H7 Br N2 O3'
_chemical_formula_weight 235.0369
_chemical_name_common '4-Bromoanilinium nitrate'
_chemical_name_systematic '<i>p</i>-Bromoanilinium nitrate'
_space_group_IT_number 14
_space_group_name_Hall '-P 2ybc'
_space_group_name_H-M_alt 'P 1 21/c 1'
_symmetry_cell_setting monoclinic
_symmetry_space_group_name_Hall '-P 2ybc'
_symmetry_space_group_name_H-M 'P 1 21/c 1'
_atom_sites_solution_hydrogens geom
_audit_creation_method 'WinGX routine CIF_UPDATE'
_cell_angle_alpha 90
_cell_angle_beta 97.052(4)
_cell_angle_gamma 90
_cell_formula_units_Z 8
_cell_length_a 9.7123(8)
_cell_length_b 23.4964(19)
_cell_length_c 7.6264(6)
_cell_measurement_reflns_used 4609
_cell_measurement_temperature 293(2)
_cell_measurement_theta_max 29.11
_cell_measurement_theta_min 2.6
_cell_volume 1727.2(2)
_computing_cell_refinement
;
SAINT (Bruker, 2004)
;
_computing_data_collection
;
APEX2 (Bruker, 2004)
;
_computing_data_reduction
;
SAINT (Bruker, 2004)
;
_computing_molecular_graphics
;
ORTEP-3 for Windows (Farrugia, 2012)
;
_computing_publication_material
;
WinGX (Farrugia, 2012), PLATON (Spek, 2020), Mercury (Macrae
et al., 2020) and publCIF
(Westrip, 2010)
;
_computing_structure_refinement
;
SHELXL2017 (Sheldrick, 2015b)
;
_computing_structure_solution
;
SHELXT (Sheldrick, 2015a)
;
_diffrn_ambient_temperature 293(2)
_diffrn_measured_fraction_theta_full 0.999
_diffrn_measured_fraction_theta_max 0.992
_diffrn_measurement_device_type 'Bruker SMART APEXII  CCD'
_diffrn_measurement_method '\w and \f scan'
_diffrn_radiation_type MoK\a
_diffrn_radiation_wavelength 0.71073
_diffrn_reflns_av_R_equivalents 0.0584
_diffrn_reflns_limit_h_max 11
_diffrn_reflns_limit_h_min -13
_diffrn_reflns_limit_k_max 32
_diffrn_reflns_limit_k_min -29
_diffrn_reflns_limit_l_max 10
_diffrn_reflns_limit_l_min -8
_diffrn_reflns_number 16821
_diffrn_reflns_theta_full 25.242
_diffrn_reflns_theta_max 29.108
_diffrn_reflns_theta_min 2.113
_diffrn_source 'fine-focus sealed tube'
_exptl_absorpt_coefficient_mu 4.73
_exptl_absorpt_correction_T_max 0.567
_exptl_absorpt_correction_T_min 0.374
_exptl_absorpt_correction_type multi-scan
_exptl_absorpt_process_details
;
(SADABS; Sheldrick, 1996)
;
_exptl_crystal_colour colorless
_exptl_crystal_density_diffrn 1.808
_exptl_crystal_description needle
_exptl_crystal_F_000 928
_exptl_crystal_size_max 0.42
_exptl_crystal_size_mid 0.18
_exptl_crystal_size_min 0.12
_refine_diff_density_max 0.676
_refine_diff_density_min -0.84
_refine_ls_extinction_coef 0.0181(17)
_refine_ls_extinction_method
;
SHELXL2018/3 (Sheldrick 2015b)
;
_refine_ls_goodness_of_fit_ref 1.022
_refine_ls_hydrogen_treatment constr
_refine_ls_matrix_type full
_refine_ls_number_parameters 218
_refine_ls_number_reflns 4609
_refine_ls_number_restraints 0
_refine_ls_restrained_S_all 1.022
_refine_ls_R_factor_all 0.1304
_refine_ls_R_factor_gt 0.0593
_refine_ls_shift/su_max 0
_refine_ls_shift/su_mean 0
_refine_ls_structure_factor_coef Fsqd
_refine_ls_weighting_details 'w=1/[\s^2^(Fo^2^)+(0.0927P)^2^+0.2455P] where P=(Fo^2^+2Fc^2^)/3'
_refine_ls_weighting_scheme calc
_refine_ls_wR_factor_ref 0.1828
_reflns_number_gt 2355
_reflns_number_total 4609
_reflns_threshold_expression 'I > 2\s(I)'
_cod_data_source_file mw2155sup1.cif
_cod_data_source_block I
_cod_original_sg_symbol_H-M 'P 21/c'
_cod_original_formula_sum 'C6 H7 Br1 N2 O3'
_cod_database_code 2243410

loop_
_symmetry_equiv_pos_as_xyz
x,y,z
-x,y+1/2,-z+1/2
-x,-y,-z
x,-y+1/2,z+1/2

loop_
_atom_site_type_symbol
_atom_site_label
_atom_site_fract_x
_atom_site_fract_y
_atom_site_fract_z
_atom_site_U_iso_or_equiv
_atom_site_adp_type
_atom_site_calc_flag
_atom_site_occupancy
_atom_site_disorder_assembly
_atom_site_disorder_group
N N1 1.0463(4) 0.32338(12) 0.2075(4) 0.0513(8) Uani d 1 . .
H H10 1.083534 0.351431 0.150589 0.077 Uiso calc 1 . .
H H9 1.063697 0.329131 0.323465 0.077 Uiso calc 1 . .
H H11 1.082988 0.290327 0.180092 0.077 Uiso calc 1 . .
N N2 0.8383(4) 0.52952(13) 0.2737(5) 0.0571(9) Uani d 1 . .
H H14 0.798745 0.556374 0.202137 0.086 Uiso calc 1 . .
H H13 0.880154 0.545557 0.371772 0.086 Uiso calc 1 . .
H H12 0.900523 0.510739 0.219564 0.086 Uiso calc 1 . .
N N3 0.0880(3) 0.32409(14) 0.6621(5) 0.0481(8) Uani d 1 . .
N N4 0.1286(3) 0.46630(13) 0.1594(5) 0.0531(9) Uani d 1 . .
O O2 0.1085(4) 0.28155(12) 0.5705(5) 0.0762(10) Uani d 1 . .
O O3 0.0604(4) 0.36877(12) 0.5772(5) 0.0891(12) Uani d 1 . .
O O4 0.1736(3) 0.42637(11) 0.0733(4) 0.0613(8) Uani d 1 . .
O O5 0.0995(5) 0.32142(18) 0.8212(5) 0.0941(12) Uani d 1 . .
O O6 0.0681(3) 0.45499(12) 0.2920(4) 0.0656(8) Uani d 1 . .
O O1 0.1429(4) 0.51579(11) 0.1125(5) 0.0766(10) Uani d 1 . .
C C1 0.6768(5) 0.28047(18) 0.1770(6) 0.0632(12) Uani d 1 . .
H H1 0.622297 0.253605 0.225586 0.076 Uiso calc 1 . .
C C2 0.6166(5) 0.31894(18) 0.0536(5) 0.0549(11) Uani d 1 . .
C C3 0.6968(5) 0.35869(17) -0.0173(6) 0.0611(12) Uani d 1 . .
H H2 0.655897 0.384689 -0.099684 0.073 Uiso calc 1 . .
C C4 0.8371(5) 0.36032(15) 0.0328(5) 0.0539(11) Uani d 1 . .
H H3 0.891543 0.387124 -0.016287 0.065 Uiso calc 1 . .
C C5 0.8970(4) 0.32216(14) 0.1558(5) 0.0449(9) Uani d 1 . .
C C6 0.8179(5) 0.28202(17) 0.2278(6) 0.0576(11) Uani d 1 . .
H H4 0.859217 0.256095 0.310167 0.069 Uiso calc 1 . .
C C7 0.7319(4) 0.48981(15) 0.3193(5) 0.0466(9) Uani d 1 . .
C C8 0.5964(5) 0.49725(19) 0.2493(6) 0.0638(12) Uani d 1 . .
H H5 0.571499 0.527478 0.173184 0.077 Uiso calc 1 . .
C C9 0.4971(5) 0.4596(2) 0.2925(7) 0.0779(14) Uani d 1 . .
H H6 0.40465 0.463954 0.245794 0.094 Uiso calc 1 . .
C C10 0.5363(5) 0.4159(2) 0.4046(6) 0.0640(12) Uani d 1 . .
C C11 0.6718(5) 0.40804(19) 0.4725(6) 0.0607(11) Uani d 1 . .
H H7 0.696645 0.377689 0.548105 0.073 Uiso calc 1 . .
C C12 0.7710(4) 0.44517(19) 0.4285(5) 0.0562(11) Uani d 1 . .
H H8 0.863752 0.439985 0.472598 0.067 Uiso calc 1 . .
Br Br1 0.42315(6) 0.31590(3) -0.02005(7) 0.0826(3) Uani d 1 . .
Br Br2 0.40126(7) 0.36433(3) 0.47100(8) 0.1017(3) Uani d 1 . .

loop_
_atom_site_aniso_label
_atom_site_aniso_U_11
_atom_site_aniso_U_22
_atom_site_aniso_U_33
_atom_site_aniso_U_12
_atom_site_aniso_U_13
_atom_site_aniso_U_23
N1 0.070(2) 0.0398(16) 0.0435(19) -0.0049(16) 0.0034(17) -0.0031(14)
N2 0.056(2) 0.0473(19) 0.065(2) 0.0020(16) -0.0038(17) -0.0121(17)
N3 0.0476(19) 0.0412(18) 0.054(2) -0.0059(14) 0.0019(16) 0.0022(17)
N4 0.0414(19) 0.0379(18) 0.075(3) -0.0029(15) -0.0123(17) 0.0051(18)
O2 0.113(3) 0.0430(17) 0.072(2) -0.0017(16) 0.010(2) -0.0044(15)
O3 0.119(3) 0.0353(16) 0.103(3) 0.0007(17) -0.026(2) 0.0073(17)
O4 0.0609(19) 0.0433(15) 0.079(2) 0.0103(14) 0.0043(15) -0.0019(14)
O5 0.095(3) 0.140(3) 0.047(2) 0.007(2) 0.0077(19) -0.007(2)
O6 0.067(2) 0.0597(18) 0.072(2) -0.0003(15) 0.0160(17) 0.0087(16)
O1 0.097(3) 0.0328(15) 0.099(3) -0.0081(15) 0.007(2) 0.0106(16)
C1 0.068(3) 0.065(3) 0.058(3) -0.006(2) 0.012(2) 0.015(2)
C2 0.063(3) 0.060(3) 0.042(2) 0.008(2) 0.0049(19) -0.007(2)
C3 0.084(4) 0.051(2) 0.048(3) 0.013(2) 0.006(2) 0.010(2)
C4 0.073(3) 0.036(2) 0.053(3) -0.0020(19) 0.007(2) 0.0068(18)
C5 0.062(3) 0.0344(18) 0.038(2) 0.0014(17) 0.0056(18) -0.0034(16)
C6 0.070(3) 0.052(2) 0.050(2) -0.002(2) 0.004(2) 0.0139(19)
C7 0.047(2) 0.047(2) 0.044(2) 0.0037(18) 0.0029(17) -0.0105(18)
C8 0.054(3) 0.070(3) 0.066(3) 0.013(2) 0.002(2) 0.007(2)
C9 0.042(3) 0.118(4) 0.071(3) 0.004(3) -0.005(2) 0.013(3)
C10 0.060(3) 0.078(3) 0.056(3) -0.013(2) 0.014(2) -0.007(2)
C11 0.063(3) 0.066(3) 0.054(3) -0.002(2) 0.008(2) 0.007(2)
C12 0.048(2) 0.065(3) 0.053(3) 0.009(2) -0.005(2) -0.001(2)
Br1 0.0635(4) 0.1164(5) 0.0676(4) 0.0127(3) 0.0060(3) -0.0013(3)
Br2 0.0876(5) 0.1390(6) 0.0825(5) -0.0422(4) 0.0262(3) 0.0036(3)

loop_
_atom_type_symbol
_atom_type_description
_atom_type_scat_dispersion_real
_atom_type_scat_dispersion_imag
_atom_type_scat_source
C C 0.0033 0.0016 'International Tables Vol C Tables 4.2.6.8 and 6.1.1.4'
H H 0 0 'International Tables Vol C Tables 4.2.6.8 and 6.1.1.4'
N N 0.0061 0.0033 'International Tables Vol C Tables 4.2.6.8 and 6.1.1.4'
O O 0.0106 0.006 'International Tables Vol C Tables 4.2.6.8 and 6.1.1.4'
Br Br -0.2901 2.4595 'International Tables Vol C Tables 4.2.6.8 and 6.1.1.4'

loop_
_geom_angle_atom_site_label_1
_geom_angle_atom_site_label_2
_geom_angle_atom_site_label_3
_geom_angle_site_symmetry_1
_geom_angle_site_symmetry_3
_geom_angle
_geom_angle_publ_flag
C5 N1 H10 . . 109.5 ?
C5 N1 H9 . . 109.5 ?
H10 N1 H9 . . 109.5 ?
C5 N1 H11 . . 109.5 ?
H10 N1 H11 . . 109.5 ?
H9 N1 H11 . . 109.5 ?
C7 N2 H14 . . 109.5 ?
C7 N2 H13 . . 109.5 ?
H14 N2 H13 . . 109.5 ?
C7 N2 H12 . . 109.5 ?
H14 N2 H12 . . 109.5 ?
H13 N2 H12 . . 109.5 ?
O5 N3 O3 . . 123.7(4) ?
O5 N3 O2 . . 121.3(4) ?
O3 N3 O2 . . 115.0(4) ?
O1 N4 O4 . . 119.8(4) ?
O1 N4 O6 . . 120.9(4) ?
O4 N4 O6 . . 119.3(3) ?
C6 C1 C2 . . 119.8(4) ?
C6 C1 H1 . . 120.1 ?
C2 C1 H1 . . 120.1 ?
C3 C2 C1 . . 120.1(5) ?
C3 C2 Br1 . . 120.0(3) ?
C1 C2 Br1 . . 119.9(4) ?
C2 C3 C4 . . 120.3(4) ?
C2 C3 H2 . . 119.9 ?
C4 C3 H2 . . 119.9 ?
C3 C4 C5 . . 119.7(4) ?
C3 C4 H3 . . 120.2 ?
C5 C4 H3 . . 120.2 ?
C6 C5 C4 . . 120.7(4) ?
C6 C5 N1 . . 119.5(3) ?
C4 C5 N1 . . 119.8(4) ?
C5 C6 C1 . . 119.4(4) ?
C5 C6 H4 . . 120.3 ?
C1 C6 H4 . . 120.3 ?
C12 C7 C8 . . 121.2(4) ?
C12 C7 N2 . . 118.9(4) ?
C8 C7 N2 . . 119.9(4) ?
C7 C8 C9 . . 119.5(4) ?
C7 C8 H5 . . 120.3 ?
C9 C8 H5 . . 120.3 ?
C10 C9 C8 . . 119.0(4) ?
C10 C9 H6 . . 120.5 ?
C8 C9 H6 . . 120.5 ?
C9 C10 C11 . . 121.5(4) ?
C9 C10 Br2 . . 120.0(4) ?
C11 C10 Br2 . . 118.5(4) ?
C10 C11 C12 . . 119.6(4) ?
C10 C11 H7 . . 120.2 ?
C12 C11 H7 . . 120.2 ?
C7 C12 C11 . . 119.2(4) ?
C7 C12 H8 . . 120.4 ?
C11 C12 H8 . . 120.4 ?

loop_
_geom_bond_atom_site_label_1
_geom_bond_atom_site_label_2
_geom_bond_site_symmetry_2
_geom_bond_distance
_geom_bond_publ_flag
N1 C5 . 1.456(5) ?
N1 H10 . 0.89 ?
N1 H9 . 0.89 ?
N1 H11 . 0.89 ?
N2 C7 . 1.465(5) ?
N2 H14 . 0.89 ?
N2 H13 . 0.89 ?
N2 H12 . 0.89 ?
N3 O5 . 1.207(5) ?
N3 O3 . 1.245(4) ?
N3 O2 . 1.249(4) ?
N4 O1 . 1.229(4) ?
N4 O4 . 1.254(4) ?
N4 O6 . 1.258(4) ?
C1 C6 . 1.378(7) ?
C1 C2 . 1.382(6) ?
C1 H1 . 0.93 ?
C2 C3 . 1.369(6) ?
C2 Br1 . 1.895(5) ?
C3 C4 . 1.369(6) ?
C3 H2 . 0.93 ?
C4 C5 . 1.375(5) ?
C4 H3 . 0.93 ?
C5 C6 . 1.373(6) ?
C6 H4 . 0.93 ?
C7 C12 . 1.364(6) ?
C7 C8 . 1.370(6) ?
C8 C9 . 1.379(7) ?
C8 H5 . 0.93 ?
C9 C10 . 1.360(7) ?
C9 H6 . 0.93 ?
C10 C11 . 1.366(6) ?
C10 Br2 . 1.900(4) ?
C11 C12 . 1.372(6) ?
C11 H7 . 0.93 ?
C12 H8 . 0.93 ?

loop_
_geom_hbond_atom_site_label_D
_geom_hbond_atom_site_label_H
_geom_hbond_atom_site_label_A
_geom_hbond_site_symmetry_A
_geom_hbond_distance_DH
_geom_hbond_distance_HA
_geom_hbond_distance_DA
_geom_hbond_angle_DHA
N1 H9 O2 1_655 0.89 2.19 2.930(5) 140
N1 H9 O3 1_655 0.89 2.15 3.002(5) 160
N1 H10 O4 1_655 0.89 2.08 2.957(4) 167
N1 H11 O2 4_654 0.89 1.91 2.773(4) 162
N2 H12 O1 1_655 0.89 2.59 3.356(6) 145
N2 H12 O6 1_655 0.89 2.11 2.827(5) 137
N2 H12 O1 3_665 0.89 2.59 3.158(5) 122
N2 H13 O3 3_666 0.89 2.12 2.774(5) 130
N2 H13 O6 3_666 0.89 2.55 3.345(5) 149
N2 H14 O4 3_665 0.89 2.19 2.831(5) 129
C4 H3 O1 3_665 0.93 2.41 3.129(5) 134
C12 H8 O3 1_655 0.93 2.59 3.410(5) 147
C12 H8 O6 1_655 0.93 2.58 3.1943(3) 124

loop_
_geom_torsion_atom_site_label_1
_geom_torsion_atom_site_label_2
_geom_torsion_atom_site_label_3
_geom_torsion_atom_site_label_4
_geom_torsion_site_symmetry_1
_geom_torsion_site_symmetry_2
_geom_torsion_site_symmetry_3
_geom_torsion_site_symmetry_4
_geom_torsion
_geom_torsion_publ_flag
C6 C1 C2 C3 . . . . -0.4(7) ?
C6 C1 C2 Br1 . . . . 178.7(3) ?
C1 C2 C3 C4 . . . . 0.4(6) ?
Br1 C2 C3 C4 . . . . -178.7(3) ?
C2 C3 C4 C5 . . . . -0.6(6) ?
C3 C4 C5 C6 . . . . 0.7(6) ?
C3 C4 C5 N1 . . . . 179.2(3) ?
C4 C5 C6 C1 . . . . -0.6(6) ?
N1 C5 C6 C1 . . . . -179.2(4) ?
C2 C1 C6 C5 . . . . 0.4(7) ?
C12 C7 C8 C9 . . . . 1.2(7) ?
N2 C7 C8 C9 . . . . 179.8(4) ?
C7 C8 C9 C10 . . . . 0.2(7) ?
C8 C9 C10 C11 . . . . -1.1(8) ?
C8 C9 C10 Br2 . . . . 178.5(4) ?
C9 C10 C11 C12 . . . . 0.6(7) ?
Br2 C10 C11 C12 . . . . -179.1(3) ?
C8 C7 C12 C11 . . . . -1.8(6) ?
N2 C7 C12 C11 . . . . 179.6(4) ?
C10 C11 C12 C7 . . . . 0.9(6) ?
